data_1574221
loop_
_publ_author_name
'Kemp, Kingsley Christian'
'Altundal, \"Omer F.'
'Jo, Donghui'
'Huang, Weidong'
'Wang, Qiang'
'Deng, Feng'
'Sastre, German'
'Hong, Suk Bong'

_publ_section_title
;
 The role of structural defects in the fluoride-mediated synthesis of
 aluminosilicate zeolites
;
_journal_issue 17
_journal_name_full 'Chemical Science'
_journal_page_first 7579
_journal_page_last 7589
_journal_paper_doi 10.1039/D5SC00899A
_journal_volume 16
_journal_year 2025
_chemical_formula_sum 'C4 N0.5 O10 Si5'
_chemical_formula_weight 355.47
_chemical_name_common 'As-made PST-22 (135TMP)'
_chemical_name_systematic zeolite
_space_group_IT_number 15
_space_group_name_Hall '-C 2yc'
_space_group_name_H-M_alt 'C 1 2/c 1'
_symmetry_cell_setting monoclinic
_symmetry_space_group_name_Hall '-C 2yc'
_symmetry_space_group_name_H-M 'C 1 2/c 1'
_audit_creation_date 2024-02-05T22:44
_audit_creation_method 'from EXP file using GSAS2CIF'
_audit_update_record
;
2024-06-29 deposited with the CCDC.	2025-03-25 downloaded from the CCDC.
;
_cell_angle_alpha 90.0
_cell_angle_beta 118.7445(16)
_cell_angle_gamma 90.0
_cell_formula_units_Z 8
_cell_length_a 20.8038(6)
_cell_length_b 11.76087(35)
_cell_length_c 10.96997(34)
_cell_measurement_temperature 298
_cell_volume 2353.29(13)
_computing_structure_refinement GSAS
_diffrn_ambient_temperature 298
_diffrn_radiation_polarisn_ratio 0.95
_diffrn_radiation_probe x-ray
_diffrn_radiation_type synchrotron
_diffrn_radiation_wavelength 0.692647
_exptl_absorpt_correction_T_max 1.00000
_exptl_absorpt_correction_T_min 1.00000
_exptl_absorpt_process_details
;   GSAS Absorption/surface roughness correction: function number 0
 No correction is applied.
;
_pd_block_id 2024-02-05T22:44|PWW|Jo|PAL_5A
_pd_calc_method 'Rietveld Refinement'
_pd_instr_location ' ?'
_pd_meas_2theta_range_inc 0.0075
_pd_meas_2theta_range_max 49.9975
_pd_meas_2theta_range_min 3.0025
_pd_meas_number_of_points 6267
_pd_phase_name PWW
_pd_proc_2theta_range_inc 0.0075
_pd_proc_2theta_range_max 49.98794
_pd_proc_2theta_range_min 2.99294
_pd_proc_info_datetime 2024-02-05T22:44:18
_pd_proc_info_excluded_regions ' ?'
_pd_proc_ls_background_function
;   GSAS Background function number 1 with 16 terms.
 Shifted Chebyshev function of 1st kind
      1:    685.096     2:   -195.222     3:   -35.0167     4:    30.3286    
      5:   -9.51312     6:    12.9686     7:    71.1916     8:   -141.294    
      9:    107.681    10:   -15.3862    11:   -26.3958    12:    31.4151    
     13:   -37.0085    14:   -6.34045    15:    37.9140    16:   -28.7555    
;
_pd_proc_ls_peak_cutoff 0.00500
_pd_proc_ls_profile_function
;
 CW Profile function number 2 with  18 terms
 Profile coefficients for Simpson's rule integration of pseudovoigt function
 C.J. Howard (1982). J. Appl. Cryst.,15,615-620.
 P. Thompson, D.E. Cox & J.B. Hastings (1987). J. Appl. Cryst.,20,79-83.
 #1(GU)   =   38.556 #2(GV)   =   -9.596 #3(GW)   = -227.840
 #4(LX)   =    0.279 #5(LY)   =    0.000 #6(trns) =    0.000
 #7(asym) =   0.2329 #8(shft) =   0.0000 #9(GP)   =  228.326
 #10(stec)=     0.00 #11(ptec)=     0.73 #12(sfec)=     0.00
 #13(L11) =    0.001 #14(L22) =    0.000 #15(L33) =    0.000
 #16(L12) =    0.001 #17(L13) =    0.000 #18(L23) =    0.002
 Peak tails are ignored  where the intensity is below 0.0050 times the peak
   Aniso. broadening axis   0.0   0.0   1.0
;
_pd_proc_ls_prof_R_factor 0.0884
_pd_proc_ls_prof_wR_expected 0.0285
_pd_proc_ls_prof_wR_factor 0.1238
_pd_proc_number_of_points 6267
_pd_spec_mounting ' ?'
_refine_ls_goodness_of_fit_all 4.52
_refine_ls_matrix_type full
_refine_ls_number_parameters 81
_refine_ls_number_restraints 50
_refine_ls_R_Fsqd_factor 0.11601
_refine_ls_shift/su_max 0.02
_refine_ls_shift/su_mean 0.00
_reflns_d_resolution_high 0.820
_reflns_d_resolution_low 9.884
_reflns_limit_h_max 25
_reflns_limit_h_min 0
_reflns_limit_k_max 14
_reflns_limit_k_min 0
_reflns_limit_l_max 11
_reflns_limit_l_min -13
_reflns_number_total 2242
_cod_data_source_file d5sc00899a2.cif
_cod_data_source_block PWW_publ
_cod_depositor_comments
;
The following automatic conversions were performed:

data item '_geom_angle_publ_flag' value 'N' was changed to 'n' in
accordance with the
/home/data/users/saulius/crontab/automatic-downloads/rss-feeds/RSC/lib/dictionaries/cif_core.dic
dictionary named 'cif_core.dic' version 2.4.2 last updated on
2011-04-26 (43 times).

data item '_geom_bond_publ_flag' value 'N' was changed to 'n' in
accordance with the
/home/data/users/saulius/crontab/automatic-downloads/rss-feeds/RSC/lib/dictionaries/cif_core.dic
dictionary named 'cif_core.dic' version 2.4.2 last updated on
2011-04-26 (28 times).

Automatic conversion script
Id: cif_fix_values 8170 2020-07-09 18:12:32Z antanas 

 Adding full bibliography for 1574220--1574221.cif.
;
_cod_original_cell_volume 2353.29(15)
_cod_original_sg_symbol_H-M 'C 2/c'
_cod_original_formula_sum 'C4 N0.50 O10 Si5'
_cod_database_code 1574221
_gsas_exptl_extinct_corr_t_min 1.00000
_gsas_exptl_extinct_corr_t_max 1.00000

loop_
_symmetry_equiv_pos_site_id
_symmetry_equiv_pos_as_xyz
1 +x,+y,+z
2 -x,+y,-z+1/2
-1 -x,-y,-z
-2 +x,-y,+z+1/2
101 +x+1/2,+y+1/2,+z
102 -x+1/2,+y+1/2,-z+1/2
-101 -x+1/2,-y+1/2,-z
-102 +x+1/2,-y+1/2,+z+1/2

loop_
_atom_site_type_symbol
_atom_site_label
_atom_site_fract_x
_atom_site_fract_y
_atom_site_fract_z
_atom_site_occupancy
_atom_site_thermal_displace_type
_atom_site_U_iso_or_equiv
_atom_site_symmetry_multiplicity
Si Si1 0.83736(25) 0.6502(4) 0.3671(5) 1.0 Uiso 0.0165(11) 8
Si Si2 0.71109(24) 0.5742(4) 0.4301(5) 1.0 Uiso 0.0165(11) 8
Si Si3 0.82820(25) 0.5861(4) 0.7522(5) 1.0 Uiso 0.0165(11) 8
Si Si4 0.91607(21) 0.7452(4) 0.6640(5) 1.0 Uiso 0.0165(11) 8
Si Si5 0.72807(27) 0.32630(35) 0.3651(4) 1.0 Uiso 0.0165(11) 8
O O1 0.76081(29) 0.6284(6) 0.3668(7) 1.0 Uiso 0.0138(17) 8
O O2 0.85932(31) 0.5391(4) 0.3104(7) 1.0 Uiso 0.0138(17) 8
O O3 0.90108(30) 0.6784(5) 0.5228(4) 1.0 Uiso 0.0138(17) 8
O O4 0.82969(32) 0.7577(4) 0.2697(4) 1.0 Uiso 0.0138(17) 8
O O5 0.75991(31) 0.5766(6) 0.5974(4) 1.0 Uiso 0.0138(17) 8
O O6 0.63705(25) 0.6446(4) 0.3800(6) 1.0 Uiso 0.0138(17) 8
O O7 0.69156(31) 0.44397(29) 0.3779(6) 1.0 Uiso 0.0138(17) 8
O O8 0.89294(29) 0.6610(5) 0.7533(6) 1.0 Uiso 0.0138(17) 8
O O9 0.80020(31) 0.6448(6) 0.8516(6) 1.0 Uiso 0.0138(17) 8
O O10 0.5 0.2793(7) 0.75 1.0 Uiso 0.0138(17) 4
O O11 0.75 0.25 0.5 1.0 Uiso 0.0138(17) 4
N N1 0.5002(7) 0.1853(7) 0.2735(7) 0.5 Uiso 0.023(5) 8
C C2 0.5308(8) 0.2510(7) 0.3889(7) 0.5 Uiso 0.023(5) 8
C C3 0.5277(7) 0.3689(7) 0.3798(7) 0.5 Uiso 0.023(5) 8
C C4 0.4913(7) 0.4168(7) 0.2465(7) 0.5 Uiso 0.023(5) 8
C C5 0.4591(7) 0.3489(7) 0.1269(7) 0.5 Uiso 0.023(5) 8
C C6 0.4649(7) 0.2314(7) 0.1450(7) 0.5 Uiso 0.023(5) 8
C C1m 0.5068(8) 0.0608(7) 0.2914(7) 0.5 Uiso 0.023(5) 8
C C3m 0.5635(9) 0.4378(7) 0.5109(7) 0.5 Uiso 0.023(5) 8
C C5m 0.4195(10) 0.3972(7) -0.0172(7) 0.5 Uiso 0.023(5) 8

loop_
_atom_type_symbol
_atom_type_number_in_cell
_atom_type_scat_dispersion_real
_atom_type_scat_dispersion_imag
_atom_type_scat_Cromer_Mann_a1
_atom_type_scat_Cromer_Mann_a2
_atom_type_scat_Cromer_Mann_a3
_atom_type_scat_Cromer_Mann_a4
_atom_type_scat_Cromer_Mann_b1
_atom_type_scat_Cromer_Mann_b2
_atom_type_scat_Cromer_Mann_b3
_atom_type_scat_Cromer_Mann_b4
_atom_type_scat_Cromer_Mann_c
_atom_type_scat_source
Si 40.0 0.000 0.000 6.29150 2.43860 3.03530 32.3337 1.98910 0.67850 1.54100 81.6937 1.14070 International_Tables_Vol_C
O 80.0 0.000 0.000 3.04850 13.2771 2.28680 5.70110 1.54630 0.32390 0.86700 32.9089 0.25080 International_Tables_Vol_C
N 4.0 0.000 0.000 12.2126 0.00570 3.13220 9.89330 2.01250 28.9975 1.16630 0.58260 -11.529 International_Tables_Vol_C
C 32.0 0.000 0.000 2.31000 20.8439 1.02000 10.2075 1.58860 0.56870 0.86500 51.6512 0.21560 International_Tables_Vol_C

loop_
_geom_angle_atom_site_label_1
_geom_angle_atom_site_label_2
_geom_angle_atom_site_label_3
_geom_angle
_geom_angle_site_symmetry_1
_geom_angle_site_symmetry_2
_geom_angle_site_symmetry_3
_geom_angle_publ_flag
O1 Si1 O2 109.59(32) 1_555 . 1_555 n
O1 Si1 O3 110.05(33) 1_555 . 1_555 n
O1 Si1 O4 109.88(32) 1_555 . 1_555 n
O2 Si1 O3 109.61(32) 1_555 . 1_555 n
O2 Si1 O4 109.71(32) 1_555 . 1_555 n
O3 Si1 O4 107.98(32) 1_555 . 1_555 n
O1 Si2 O5 107.26(32) 1_555 . 1_555 n
O1 Si2 O6 110.87(34) 1_555 . 1_555 n
O1 Si2 O7 108.85(32) 1_555 . 1_555 n
O5 Si2 O6 110.95(33) 1_555 . 1_555 n
O5 Si2 O7 109.42(32) 1_555 . 1_555 n
O6 Si2 O7 109.44(32) 1_555 . 1_555 n
O5 Si3 O8 110.98(33) 1_555 . 1_555 n
O5 Si3 O9 108.61(31) 1_555 . 1_555 n
O8 Si3 O9 109.50(33) 1_555 . 1_555 n
O3 Si4 O6 108.18(32) 1_555 . -101_666 n
O3 Si4 O8 107.71(32) 1_555 . 1_555 n
O3 Si4 O10 109.93(31) 1_555 . 101_555 n
O6 Si4 O8 108.08(32) -101_666 . 1_555 n
O6 Si4 O10 111.88(33) -101_666 . 101_555 n
O8 Si4 O10 110.91(32) 1_555 . 101_555 n
O4 Si5 O7 109.61(31) 102_645 . 1_555 n
O4 Si5 O11 108.98(30) 102_645 . 1_555 n
O7 Si5 O11 109.71(32) 1_555 . 1_555 n
Si1 O1 Si2 153.0(5) 1_555 . 1_555 n
Si1 O3 Si4 142.2(4) 1_555 . 1_555 n
Si1 O4 Si5 142.8(4) 1_555 . 102_655 n
Si2 O5 Si3 162.4(5) 1_555 . 1_555 n
Si2 O6 Si4 157.7(4) 1_555 . -101_666 n
Si2 O7 Si5 142.5(4) 1_555 . 1_555 n
Si3 O8 Si4 145.4(4) 1_555 . 1_555 n
Si4 O10 Si4 150.7(6) 101_445 . 102_646 n
Si5 O11 Si5 180.0 1_555 . -101_656 n
C2 N1 C6 121.4938(22) 1_555 . 1_555 n
N1 C2 C3 121.2087(14) 1_555 . 1_555 n
C2 C3 C4 117.3312(8) 1_555 . 1_555 n
C2 C3 C3m 119.0654(14) 1_555 . 1_555 n
C4 C3 C3m 123.6019(22) 1_555 . 1_555 n
C3 C4 C5 121.5478(22) 1_555 . 1_555 n
C4 C5 C6 117.5604(15) 1_555 . 1_555 n
C4 C5 C5m 122.9866(21) 1_555 . 1_555 n
C6 C5 C5m 119.4525(6) 1_555 . 1_555 n
N1 C6 C5 120.8532(7) 1_555 . 1_555 n

loop_
_geom_bond_atom_site_label_1
_geom_bond_atom_site_label_2
_geom_bond_distance
_geom_bond_site_symmetry_1
_geom_bond_site_symmetry_2
_geom_bond_publ_flag
Si1 O1 1.611(4) . 1_555 n
Si1 O2 1.605(4) . 1_555 n
Si1 O3 1.615(4) . 1_555 n
Si1 O4 1.613(4) . 1_555 n
Si2 O1 1.628(4) . 1_555 n
Si2 O5 1.615(4) . 1_555 n
Si2 O6 1.596(4) . 1_555 n
Si2 O7 1.617(4) . 1_555 n
Si3 O2 1.612(4) . -2_565 n
Si3 O5 1.610(4) . 1_555 n
Si3 O8 1.604(4) . 1_555 n
Si3 O9 1.618(4) . 1_555 n
Si4 O3 1.627(4) . 1_555 n
Si4 O8 1.620(4) . 1_555 n
Si4 O10 1.586(4) . 101_555 n
Si5 O4 1.604(4) . 102_645 n
Si5 O7 1.617(4) . 1_555 n
Si5 O9 1.613(4) . -2_564 n
Si5 O11 1.598(4) . 1_555 n
N1 C2 1.352800(30) . 1_555 n
N1 C6 1.35162(4) . 1_555 n
N1 C1m 1.47502(4) . 1_555 n
C2 C3 1.38994(4) . 1_555 n
C3 C4 1.40167(4) . 1_555 n
C3 C3m 1.49979(4) . 1_555 n
C4 C5 1.40107(4) . 1_555 n
C5 C6 1.39326(4) . 1_555 n
C5 C5m 1.49952(5) . 1_555 n

loop_
_gsas_i100_meas
7.37
100.00
22.23
2.38
4.71
14.45
11.19
10.83
7.16
8.29
0.47
15.46
14.99
3.37
0.21
0.62
10.39
5.55
3.30
72.33
38.79
2.84
2.26
2.43
8.84
2.26
16.83
0.13
0.17
3.86
1.37
11.45
32.98
39.57
2.46
2.63
0.00
14.07
3.34
0.10
0.52
0.17
19.75
0.07
9.92
1.22
0.29
3.39
0.44
8.66
0.73
1.81
0.02
5.97
3.54
0.00
3.79
0.13
7.50
0.17
0.51
2.79
5.84
0.22
1.69
1.37
3.06
0.03
3.41
0.86
0.53
0.21
2.55
0.21
2.57
0.76
2.67
0.47
0.13
0.07
2.48
0.17
0.10
0.08
1.49
0.71
0.23
1.60
0.41
0.56
0.21
0.73
0.00
0.29
0.45
0.00
0.07
0.66
0.59
0.07
0.00
0.99
0.01
0.04
0.03
0.19
0.06
0.21
0.14
0.71
0.00
0.02
0.08
1.11
4.05
0.01
0.28
1.61
0.03
0.79
0.32
0.10
0.38
0.62
1.74
0.32
0.12
0.30
0.00
2.26
0.22
0.04
0.26
0.04
0.70
3.96
0.12
0.14
1.26
1.05
2.20
0.46
0.06
0.94
0.11
1.24
0.00
0.15
0.74
1.71
0.71
0.16
0.07
0.07
1.16
0.79
0.21
1.00
0.23
0.73
0.31
1.65
0.16
0.45
0.08
0.60
0.73
0.54
1.48
0.24
2.94
0.05
0.30
0.54
0.01
0.05
0.03
0.12
0.04
0.34
0.02
0.31
0.09
0.25
0.37
2.78
0.65
0.29
3.76
0.29
2.58
1.25
0.38
0.08
1.25
0.32
1.74
0.95
0.58
0.26
1.05
1.37
0.04
0.04
0.98
0.12
0.03
0.15
0.18
1.41
0.34
0.08
0.45
0.08
2.39
0.20
0.52
0.00
0.21
0.24
0.01
0.19
0.03
0.19
0.63
0.14
0.00
0.79
0.60
0.01
0.23
0.03
0.24
0.00
0.17
0.00
0.13
0.04
0.14
0.10
0.31
0.26
0.17
0.01
0.06
0.10
2.27
0.01
0.73
0.03
0.41
0.51
0.68
2.11
0.43
0.40
0.54
0.58
0.66
0.46
0.01
0.10
0.01
0.05
0.89
0.13
0.97
0.04
2.22
0.35
0.00
0.97
1.37
0.72
0.08
0.00
0.33
0.05
0.07
0.01
0.01
1.74
1.27
0.30
0.03
0.23
0.51
0.09
0.94
0.05
0.04
1.31
0.23
0.03
0.57
0.00
0.69
0.10
0.03
0.32
0.04
0.96
0.55
0.10
0.10
1.37
0.64
0.14
0.50
0.76
0.04
0.35
1.59
0.64
1.11
0.01
1.87
0.84
0.56
0.09
0.56
0.36
0.00
0.59
0.99
0.68
0.03
0.03
0.49
0.76
0.21
0.52
0.17
0.37
0.07
0.10
0.21
0.64
0.14
0.12
0.20
0.94
0.15
1.67
0.04
0.02
0.36
0.96
1.42
0.13
0.06
0.49
0.02
0.76
0.30
0.74
0.08
0.00
0.01
0.74
0.02
1.35
0.02
0.90
0.00
0.95
0.63
0.24
0.30
0.00
0.04
0.22
0.49
0.04
0.30
1.73
0.78
0.31
0.01
0.03
0.46
0.04
0.24
0.17
0.03
0.11
0.15
0.03
0.54
0.01
0.03
0.48
0.12
0.00
0.03
0.13
0.01
0.01
0.01
0.10
0.00
0.07
0.17
0.08
0.11
0.02
0.34
0.33
1.00
0.05
0.15
0.42
0.25
0.07
0.00
0.16
0.00
0.11
0.02
1.47
0.12
0.20
0.40
1.55
0.06
0.33
1.53
0.37
1.70
0.69
0.00
0.09
0.02
0.65
0.01
0.86
0.07
0.34
0.05
0.21
0.04
0.01
0.00
0.11
0.23
0.27
0.23
0.01
1.91
0.11
0.00
0.60
0.13
0.84
0.21
0.37
0.28
1.89
0.09
0.10
0.00
0.20
0.02
0.00
0.00
0.03
0.04
0.01
0.28
0.00
0.18
0.01
0.06
0.09
0.64
0.42
0.06
0.04
0.09
0.06
0.18
0.10
0.00
0.00
0.00
0.73
0.00
0.43
0.36
0.00
0.72
0.14
0.26
0.34
0.01
0.61
0.15
0.99
0.02
0.05
0.25
0.66
1.45
0.00
0.08
2.09
0.32
0.15
0.02
0.02
0.21
0.44
0.12
1.20
0.21
0.00
1.28
0.01
0.02
0.04
0.10
0.02
0.24
0.22
0.05
0.10
0.07
0.06
0.19
0.50
0.33
0.47
0.13
0.35
0.03
0.07
0.01
0.11
0.02
0.17
0.28
0.45
1.02
0.03
0.02
0.01
0.36
0.00
0.04
0.05
0.43
0.61
0.38
0.00
0.05
0.06
0.05
0.00
0.00
0.07
0.62
0.02
1.44
0.01
0.11
0.30
0.17
0.01
0.69
1.23
0.01
0.29
0.19
0.01
0.74
0.57
0.33
0.07
0.05
0.02
0.12
0.23
0.61
0.33
0.49
0.55
0.07
0.45
0.06
1.11
1.17
0.00
0.67
1.12
0.02
0.85
0.10
0.01
0.24
0.00
0.02
0.00
0.04
0.01
0.26
0.53
0.16
0.04
0.06
0.32
0.04
0.79
0.85
0.07
0.32
0.28
0.05
0.04
0.02
0.18
0.08
0.26
0.02
0.01
0.05
0.03
0.02
0.02
0.14
0.50
0.60
0.05
0.00
0.20
0.94
0.08
0.08
0.10
0.52
0.66
0.05
0.35
0.06
0.01
0.58
0.31
1.04
0.02
0.32
0.51
0.04
0.01
0.11
0.08
0.00
0.01
0.52
0.44
0.04
0.21
0.02
0.00
0.02
0.01
1.11
0.30
0.15
0.94
0.20
0.01
0.48
0.01
0.21
0.11
0.00
0.00
1.45
0.00
0.00
0.25
0.14
0.18
0.65
0.26
0.10
0.21
0.34
0.08
0.18
0.01
0.00
0.01
0.12
0.48
0.00
0.01
0.23
0.13
0.34
0.03
0.15
0.05
0.05
0.85
0.69
0.77
0.01
0.25
0.19
0.00
0.08
0.31
0.00
0.04
0.13
0.58
0.04
0.37
0.12
0.03
0.33
0.46
0.03
0.29
0.03
0.00
1.28
0.17
0.12
0.19
0.45
0.22
0.02
0.08
0.12
1.08
0.61
0.37
0.21
0.17
0.09
0.48
0.56
0.18
0.20
0.24
0.09
0.59
0.17
0.18
0.35
0.03
0.10
0.04
0.34
0.03
0.01
0.29
0.02
1.01
0.09
0.08
0.01
0.02
0.46
0.39
0.01
0.19
0.06
0.28
0.39
0.59
0.22
0.01
0.07
0.02
0.01
0.00
0.01
0.50
0.03
0.36
0.32
0.13
0.13
0.08
0.04
0.04
0.08
0.00
0.03
0.02
0.27
0.09
0.03
0.23
0.07
0.23
0.14
0.16
0.01
0.08
0.05
0.03
0.00
0.02
0.05
0.26
0.06
0.38
0.04
0.01
0.00
0.02
0.03
0.03
0.05
0.08
0.02
0.07
0.22
0.13
0.16
0.08
0.04
0.03
0.04
0.01
0.13
0.09
0.16
0.20
0.02
0.07
0.03
0.04
0.81
0.04
0.00
0.01
0.02
0.02
0.07
0.07
0.30
0.05
0.00
0.00
0.10
0.05
0.04
0.04
0.15
0.14
0.02
0.30
0.04
0.02
0.00
0.04
0.32
0.01
0.06
0.27
0.01
0.03
0.14
0.00
0.21
0.21
0.00
0.22
0.00
0.01
0.08
0.39
0.33
0.01
0.03
0.12
0.00
0.00
0.04
0.05
0.00
0.33
0.30
0.18
0.03
0.15
0.03
0.00
0.00
0.13
0.00
1.00
0.00
0.24
0.03
0.15
0.07
0.25
0.20
0.01
0.03
0.15
0.23
0.38
0.04
0.00
0.02
0.01
0.12
0.01
0.01
0.01
0.13
0.01
0.10
0.02
0.07
0.02
0.00
0.05
0.02
0.01
0.00
0.00
0.00
0.49
0.04
0.05
0.02
0.17
0.03
0.00
0.35
0.00
0.03
0.01
0.02
0.15
0.07
0.48
0.00
0.12
0.00
0.04
0.03
0.38
0.42
0.05
0.11
0.04
0.05
0.13
0.00
0.00
0.09
0.06
0.03
0.12
0.00
0.02
0.02
0.01
0.24
0.04
0.00
0.09
0.09
0.27
0.00
0.00
0.05
0.01
0.21
0.04
0.19
0.39
0.02
0.10
0.05
0.00
0.11
0.00
0.01
0.01
0.01
0.13
0.01
0.00
0.10
0.03
0.08
0.05
0.05
0.32
0.11
0.00
0.00
0.00
0.01
0.00
0.01
0.25
0.09
0.10
0.00
0.00
0.01
0.00
0.01
0.02
0.07
0.00
0.00
0.22
0.00
0.00
0.00
0.01
0.19
0.00
0.00
0.00
0.06
0.01
0.01
0.12
0.15
0.15
0.00
0.01
0.01
0.14
0.06
0.21
0.06
0.17
0.13
0.00
0.13
0.20
0.02
0.02
0.12
0.10
0.05
0.01
0.00
0.05
0.01
0.01
0.07
0.10
0.14
0.46
0.09
0.17
0.00
0.26
0.08
0.09
0.20
0.12
0.00
0.01
0.02
0.00
0.00
0.02
0.02
0.05
0.00
0.04
0.00
0.00
0.03
0.00
0.03
0.01
0.05
0.00
0.04
0.00
0.08
0.01
0.13
0.00
0.01
0.00
0.03
0.01
0.40
0.01
0.01
0.05
0.19
0.01
0.24
0.02
0.14
0.03
0.07
0.05
0.08
0.02
0.03
0.01
0.17
0.03
0.00
0.00
0.17
0.00
0.01
0.00
0.02
0.02
0.00
0.15
0.07
0.02
0.06
0.11
0.00
0.13
0.02
0.00
0.00
0.23
0.00
0.06
0.02
0.00
0.00
0.01
0.02
0.01
0.00
0.10
0.24
0.10
0.00
0.04
0.01
0.02
0.00
0.12
0.09
0.01
0.05
0.01
0.35
0.11
0.17
0.13
0.00
0.01
0.02
0.06
0.00
0.00
0.12
0.00
0.01
0.00
0.02
0.00
0.21
0.00
0.03
0.03
0.08
0.06
0.00
0.04
0.03
0.00
0.02
0.29
0.07
0.17
0.00
0.06
0.20
0.01
0.00
0.06
0.16
0.00
0.01
0.00
0.01
0.04
0.02
0.03
0.03
0.02
0.00
0.03
0.02
0.01
0.00
0.05
0.03
0.07
0.03
0.00
0.01
0.06
0.01
0.03
0.03
0.00
0.01
0.01
0.00
0.03
0.07
0.00
0.39
0.04
0.23
0.01
0.03
0.08
0.01
0.10
0.04
0.07
0.03
0.05
0.01
0.07
0.01
0.01
0.01
0.00
0.06
0.10
0.07
0.03
0.00
0.00
0.08
0.02
0.01
0.01
0.08
0.00
0.02
0.15
0.19
0.03
0.02
0.07
0.02
0.18
0.03
0.01
0.00
0.00
0.01
0.00
0.06
0.10
0.03
0.00
0.27
0.18
0.01
0.10
0.19
0.00
0.09
0.01
0.00
0.00
0.00
0.04
0.12
0.01
0.01
0.00
0.20
0.01
0.18
0.00
0.00
0.06
0.00
0.01
0.05
0.02
0.08
0.01
0.03
0.02
0.11
0.00
0.23
0.01
0.00
0.01
0.00
0.11
0.00
0.01
0.10
0.18
0.00
0.00
0.00
0.06
0.04
0.00
0.00
0.01
0.11
0.04
0.00
0.09
0.07
0.01
0.30
0.06
0.47
0.11
0.02
0.01
0.30
0.04
0.06
0.02
0.15
0.08
0.13
0.01
0.03
0.00
0.21
0.21
0.07
0.03
0.18
0.01
0.00
0.01
0.03
0.03
0.00
0.17
0.05
0.00
0.09
0.09
0.03
0.13
0.08
0.00
0.01
0.01
0.02
0.02
0.14
0.02
0.02
0.01
0.00
0.04
0.04
0.06
0.21
0.05
0.04
0.01
0.14
0.04
0.00
0.08
0.07
0.02
0.13
0.00
0.05
0.03
0.00
0.01
0.01
0.02
0.02
0.02
0.09
0.01
0.01
0.02
0.01
0.01
0.05
0.00
0.00
0.05
0.00
0.08
0.04
0.12
0.03
0.03
0.09
0.01
0.00
0.03
0.11
0.04
0.01
0.01
0.06
0.04
0.00
0.00
0.00
0.01
0.02
0.01
0.01
0.02
0.00
0.22
0.01
0.01
0.04
0.00
0.13
0.09
0.05
0.02
0.10
0.06
0.01
0.16
0.11
0.01
0.00
0.01
0.08
0.11
0.00
0.01
0.00
0.08
0.03
0.07
0.00
0.00
0.04
0.01
0.01
0.09
0.00
0.00
0.00
0.03
0.06
0.00
0.04
0.01
0.01
0.01
0.02
0.01
0.00
0.00
0.00
0.01
0.03
0.48
0.00
0.00
0.00
0.05
0.00
0.03
0.09
0.12
0.08
0.02
0.00
0.00
0.07
0.05
0.12
0.06
0.02
0.00
0.14
0.17
0.02
0.00
0.01
0.01
0.02
0.00
0.03
0.08
0.06
0.20
0.00
0.12
0.01
0.00
0.00
0.02
0.03
0.08
0.00
0.00
0.09
0.00
0.12
0.01
0.00
0.00
0.03
0.00
0.00
0.00
0.09
0.12
0.00
0.01
0.00
0.03
0.02
0.01
0.07
0.10
0.01
0.03
0.00
0.01
0.02
0.01
0.01
0.00
0.07
0.03
0.24
0.00
0.00
0.04
0.01
0.04
0.00
0.06
0.11
0.02
0.00
0.03
0.03
0.00
0.07
0.04
0.03
0.00
0.00
0.08
0.00
0.06
0.00
0.09
0.06
0.00
0.03
0.01
0.04
0.00
0.00
0.01
0.03
0.20
0.01
0.10
0.01
0.13
0.12
0.02
0.00
0.00
0.03
0.01
0.06
0.03
0.00
0.07
0.00
0.07
0.00
0.03
0.03
0.00
0.01
0.00
0.02
0.23
0.01
0.15
0.13
0.04
0.00
0.01
0.03
0.01
0.01
0.00
0.03
0.00
0.00
0.17
0.02
0.01
0.00
0.41
0.25
0.09
0.00
0.00
0.01
0.01
0.02
0.00
0.00
0.03
0.00
0.01
0.00
0.00
0.03
0.00
0.01
0.00
0.00
0.02
0.02
0.00
0.02
0.02
0.01
0.04
0.02
0.00
0.01
0.06
0.01
0.00
0.00
0.01
0.01
0.03
0.01
0.05
0.05
0.06
0.04
0.01
0.01
0.00
0.02
0.00
0.03
0.01
0.00
0.02
0.02
0.06
0.00
0.02
0.00
0.00
0.06
0.00
0.04
0.01
0.00
0.01
0.02
0.01
0.00
0.01
0.00
0.00
0.04
0.06
0.00
0.00
0.04
0.00
0.02
0.02
0.11
0.00
0.01
0.00
0.01
0.00
0.09
0.00
0.03
0.01
0.00
0.03
0.08
0.05
0.01
0.01
0.01
0.04
0.00
0.02
0.01
0.02
0.08
0.00
0.00
0.04
0.01
0.11
0.00
0.00
0.00
0.02
0.00
0.02
0.04
0.00
0.02
0.07
0.00
0.20
0.01
0.03
0.01
0.04
0.04
0.00
0.01
0.13
0.01
0.00
0.03
0.01
0.04
0.01
0.00
0.01
0.01
0.00
0.00
0.03
0.02
0.01
0.01
0.04
0.00
0.00
0.02
0.05
0.04
0.01
0.02
0.00
0.02
0.00
0.02
0.01
0.02
0.01
0.13
0.01
0.00
0.04
0.04
0.03
0.00
0.03
0.00
0.02
0.00
0.06
0.05
0.03
0.09
0.00
0.00
0.00
0.04
0.05
0.04
0.01
0.01
0.05
0.03
0.04
0.00
0.01
0.01
0.00
0.01
0.00
0.00
0.02
0.05
0.01
0.03
0.01
0.04
0.03
0.00
0.09
0.00
0.00
0.01
0.03
0.08
0.02
0.01
0.02
0.00
0.14
0.00
0.00
0.00
0.00
0.00
0.00
0.00
0.00
0.00
0.02
0.00
0.06
0.00
0.05
0.00
0.10
0.03
0.00
0.00
0.01
0.00
0.06
0.02
0.00
0.07
0.00
0.00
0.05
0.01
0.01
0.11
0.03
0.01
0.09
0.00
0.00
0.01
0.00
0.01
0.03
0.01
0.00
0.00
0.00
0.00
0.00
0.08
0.02
0.03
0.00
0.08
0.01
0.00
0.00
0.07
0.06
0.00
0.05
0.08
0.01
0.00
0.00
0.01
0.02
0.00
0.04
0.00
0.00
0.01
0.08
0.01
0.01
0.00
0.01
0.00
0.02
0.05
0.05
0.03
0.03
0.01
0.00
0.01
0.03
0.00
0.01
0.02
0.00
0.01
0.00
0.00
0.00
0.01
0.13
0.00
0.00
0.00
0.00
0.03
0.01
0.07
0.00
0.01
0.03
0.12
0.03
0.00
0.02
0.01
0.00
0.00
0.01
0.00
0.06
0.01
0.00
0.02
0.00
0.03
0.03
0.00
0.00
0.00
0.00
0.00
0.02
0.01
0.01
0.01
0.05
0.03
0.01
0.06
0.00
0.00
0.15
0.00
0.01
0.05
0.01
0.09
0.00
0.01
0.00
0.01
0.00
0.02
0.01
0.01
0.00
0.05
0.00
0.00
0.02
0.04
0.00
0.03
0.00
0.04
0.00
0.00
0.00
0.02
0.04
0.03
0.00
0.01
0.03
0.08
0.00
0.00
0.00
0.00
0.03
0.01
0.05
0.02
0.01
0.09
0.00
0.00
0.00
0.04
0.04
0.00
0.05
0.04
0.00
0.00
0.00
0.07
0.01
0.00
0.05
0.00
0.01
0.00
0.04
0.01
0.00
0.01
0.10
0.02
0.00
0.06
0.04
0.01
0.02
0.07
0.03
0.02
0.08
0.02
0.01
0.16
0.00
0.01
0.02
0.03
0.00
0.01
0.00
0.00
0.00
0.01
0.00
0.01
0.01
0.00
0.04
0.00
0.01
0.01
0.04
0.00
0.00
0.01
0.00
0.02
0.11
0.00
0.00
0.00
0.01
0.04
0.05
0.01
0.00
0.04
0.01
0.01
0.02
0.03
0.10
0.11
0.00
0.04
0.04
0.00
0.03
0.01
0.00
0.00
0.02
0.00
0.00
0.00
0.07
0.05
0.01
0.00
0.00
0.00
0.00
0.02
0.06
0.00
0.02
0.01
0.02
0.00
0.15
0.00
0.00
0.01
0.07
0.07
0.00
0.00
0.03
0.02
0.00
0.01
0.03
0.10
0.01
0.00
0.02
0.05
0.00
0.00
0.04
0.00
0.00
0.04
0.05
0.00
0.01
0.00
0.00
0.00
0.02
0.01
0.01
0.04
0.00
0.00
0.01
0.00
0.00
0.08
0.03
0.08
0.00
0.01
0.07
0.00
0.00
0.00
0.00
0.01
0.00
0.00
0.00
0.01
0.00
0.00
0.00
0.02
0.00
0.02
0.00
0.01
0.15
0.01
0.04
0.05
0.02
0.03
0.01
0.00
0.02
0.00
0.02
0.02
0.03
0.00
0.01
0.00
0.00
0.02
0.01
0.01
0.02
0.05
0.01
0.00
0.00
0.00
0.00
0.00
0.01
0.00
0.05
0.00
0.00
0.00
0.03
0.02
0.00
0.00
0.01
0.05
0.00
0.05
0.00
0.02
0.00
0.00
0.00
0.10
0.03
0.00
0.04
0.02
0.00
0.00
0.02
0.11
0.05
0.01
0.00
0.01
0.01
0.00
0.06
0.00
0.00
0.02
0.08
0.00
0.00
